data_8101093
loop_
_publ_author_name
'Kerr, P. J.'
'Pyke, S. M.'
'Ward, A. D.'
'Tiekink, E. R. T.'

_publ_section_title
;
Crystal structure of (Z)-3-(1,3-benzodioxol-5-yl)-3-chloro-1-[2,4-
di(benzyloxy)-6-hydroxyphenyl]-2-propen-1-one, C~30~H~23~ClO~6~
;
_journal_issue 4
_journal_name_full 'Zeitschrift f\"ur Kristallographie - New Crystal Structures'
_journal_page_first 558
_journal_page_last 560
_journal_volume 216
_journal_year 2001
_chemical_formula_moiety 'C30 H23 Cl O6 '
_chemical_formula_sum 'C30 H23 Cl O6'
_chemical_formula_weight 514.96
_space_group_IT_number 19
_symmetry_cell_setting orthorhombic
_symmetry_Int_Tables_number 19
_symmetry_space_group_name_Hall 'P 2ac 2ab'
_symmetry_space_group_name_H-M 'P 21 21 21'
_cell_angle_alpha 90
_cell_angle_beta 90
_cell_angle_gamma 90
_cell_formula_units_Z 8
_cell_length_a 17.17(1)
_cell_length_b 19.346(4)
_cell_length_c 14.525(4)
_cell_measurement_temperature 173
_cell_volume 4824(3)
_diffrn_ambient_temperature 173
_exptl_crystal_density_diffrn 1.418
_cod_original_formula_sum 'C30 H23 Cl O6 '
_cod_database_code 8101093

loop_
_symmetry_equiv_pos_as_xyz
'  +x,  +y,  +z'
'1/2-x,  -y,1/2+z'
'1/2+x,1/2-y,  -z'
'  -x,1/2+y,1/2-z'

loop_
_atom_site_label
_atom_site_type_symbol
_atom_site_fract_x
_atom_site_fract_y
_atom_site_fract_z
_atom_site_U_iso_or_equiv
_atom_site_adp_type
_atom_site_occupancy
_atom_site_symmetry_multiplicity
_atom_site_calc_flag
_atom_site_refinement_flags
_atom_site_disorder_assembly
_atom_site_disorder_group
Cl1A Cl 0.28513(9) 0.43284(8) 0.61440(11) 0.0441(4) Uani 1 4 d . . .
O1A O 0.2394(2) 0.3083(2) 0.5166(3) 0.0388(10) Uani 1 4 d . . .
O2A O 0.4994(3) 0.4766(3) 0.8679(3) 0.0596(14) Uani 1 4 d . . .
O3A O 0.6235(2) 0.4536(2) 0.8120(3) 0.0464(11) Uani 1 4 d . . .
O4A O 0.1730(2) 0.2481(2) 0.3897(3) 0.0411(10) Uani 1 4 d . . .
H4A H 0.1779 0.2593 0.4471 0.067(3) Uiso 1 4 d . . .
O5A O 0.3127(2) 0.1904(2) 0.1199(3) 0.0362(10) Uani 1 4 d . . .
O6A O 0.4403(2) 0.3121(2) 0.3575(2) 0.0319(9) Uani 1 4 d . . .
C1A C 0.3034(3) 0.3098(3) 0.4738(4) 0.0322(13) Uiso 1 4 d . . .
C2A C 0.3710(3) 0.3393(3) 0.5220(4) 0.0295(13) Uiso 1 4 d . . .
H2A H 0.4205 0.3212 0.5054 0.054(3) Uiso 1 4 calc R . .
C3A C 0.3709(3) 0.3887(3) 0.5864(4) 0.0314(13) Uiso 1 4 d . . .
C4A C 0.4394(3) 0.4094(3) 0.6406(4) 0.0323(13) Uiso 1 4 d . . .
C5A C 0.4301(4) 0.4383(3) 0.7287(4) 0.0406(14) Uiso 1 4 d . . .
H5A H 0.3799 0.4482 0.7530 0.054(3) Uiso 1 4 calc R . .
C6A C 0.4961(3) 0.4514(3) 0.7776(4) 0.0376(14) Uiso 1 4 d . . .
C7A C 0.5687(3) 0.4382(3) 0.7461(4) 0.0367(14) Uiso 1 4 d . . .
C8A C 0.5809(4) 0.4106(3) 0.6601(4) 0.0438(16) Uiso 1 4 d . . .
H8A H 0.6318 0.4011 0.6377 0.054(3) Uiso 1 4 calc R . .
C9A C 0.5145(3) 0.3973(3) 0.6071(4) 0.0380(14) Uiso 1 4 d . . .
H9A H 0.5207 0.3794 0.5467 0.054(3) Uiso 1 4 calc R . .
C10A C 0.5800(4) 0.4882(4) 0.8825(5) 0.059(2) Uiso 1 4 d . . .
H10A H 0.5954 0.4703 0.9437 0.067(3) Uiso 1 4 calc R . .
H10B H 0.5911 0.5384 0.8808 0.067(3) Uiso 1 4 calc R . .
C11A C 0.3086(3) 0.2787(3) 0.3826(4) 0.0259(12) Uiso 1 4 d . . .
C12A C 0.2403(3) 0.2489(3) 0.3437(4) 0.0280(12) Uiso 1 4 d . . .
C13A C 0.2394(3) 0.2179(3) 0.2569(4) 0.0322(13) Uiso 1 4 d . . .
H13A H 0.1934 0.1969 0.2336 0.054(3) Uiso 1 4 calc R . .
C14A C 0.3071(3) 0.2185(3) 0.2063(4) 0.0282(12) Uiso 1 4 d . . .
C15A C 0.3753(3) 0.2481(3) 0.2392(4) 0.0280(12) Uiso 1 4 d . . .
H15A H 0.4213 0.2468 0.2028 0.054(3) Uiso 1 4 calc R . .
C16A C 0.3768(3) 0.2793(3) 0.3246(4) 0.0282(12) Uiso 1 4 d . . .
C17A C 0.2426(4) 0.1661(3) 0.0790(4) 0.0449(16) Uiso 1 4 d . . .
H17A H 0.2053 0.2048 0.0730 0.067(3) Uiso 1 4 calc R . .
H17B H 0.2188 0.1305 0.1190 0.067(3) Uiso 1 4 calc R . .
C18A C 0.2586(3) 0.1359(3) -0.0142(4) 0.0326(13) Uiso 1 4 d . . .
C19A C 0.3325(4) 0.1235(3) -0.0464(4) 0.0407(15) Uiso 1 4 d . . .
H19A H 0.3760 0.1357 -0.0095 0.054(3) Uiso 1 4 calc R . .
C20A C 0.3450(4) 0.0933(4) -0.1326(5) 0.0496(17) Uiso 1 4 d . . .
H20A H 0.3963 0.0855 -0.1548 0.054(3) Uiso 1 4 calc R . .
C21A C 0.2802(4) 0.0750(4) -0.1851(5) 0.0556(18) Uiso 1 4 d . . .
H21A H 0.2876 0.0540 -0.2436 0.054(3) Uiso 1 4 calc R . .
C22A C 0.2070(4) 0.0868(3) -0.1542(5) 0.0514(18) Uiso 1 4 d . . .
H22A H 0.1636 0.0744 -0.1912 0.054(3) Uiso 1 4 calc R . .
C23A C 0.1951(4) 0.1170(3) -0.0685(4) 0.0398(15) Uiso 1 4 d . . .
H23A H 0.1436 0.1248 -0.0469 0.054(3) Uiso 1 4 calc R . .
C24A C 0.5080(3) 0.3152(3) 0.2982(4) 0.0340(13) Uiso 1 4 d . . .
H24A H 0.4944 0.3382 0.2394 0.067(3) Uiso 1 4 calc R . .
H24B H 0.5268 0.2680 0.2844 0.067(3) Uiso 1 4 calc R . .
C25A C 0.5699(3) 0.3554(3) 0.3473(4) 0.0304(12) Uiso 1 4 d . . .
C26A C 0.6343(3) 0.3243(3) 0.3820(4) 0.0375(14) Uiso 1 4 d . . .
H26A H 0.6399 0.2757 0.3759 0.054(3) Uiso 1 4 calc R . .
C27A C 0.6922(4) 0.3617(3) 0.4263(4) 0.0485(17) Uiso 1 4 d . . .
H27A H 0.7368 0.3387 0.4499 0.054(3) Uiso 1 4 calc R . .
C28A C 0.6849(4) 0.4322(3) 0.4359(4) 0.0433(15) Uiso 1 4 d . . .
H28A H 0.7245 0.4581 0.4660 0.054(3) Uiso 1 4 calc R . .
C29A C 0.6204(3) 0.4646(3) 0.4018(4) 0.0400(15) Uiso 1 4 d . . .
H29A H 0.6151 0.5132 0.4088 0.054(3) Uiso 1 4 calc R . .
C30A C 0.5627(3) 0.4278(3) 0.3574(4) 0.0361(13) Uiso 1 4 d . . .
H30A H 0.5183 0.4510 0.3336 0.054(3) Uiso 1 4 calc R . .
Cl1B Cl 0.44025(9) 0.44877(8) 0.09413(10) 0.0438(4) Uani 1 4 d . . .
O1B O 0.5045(2) 0.3338(2) -0.0117(3) 0.0452(11) Uani 1 4 d . . .
O2B O 0.2459(2) 0.4472(2) 0.3772(3) 0.0411(10) Uani 1 4 d . . .
O3B O 0.1229(2) 0.4141(2) 0.3304(3) 0.0444(11) Uani 1 4 d . . .
O4B O 0.5696(2) 0.2780(2) -0.1427(3) 0.0429(11) Uani 1 4 d . . .
H4B H 0.5590 0.3089 -0.0959 0.067(3) Uiso 1 4 d . . .
O5B O 0.4186(2) 0.1929(2) -0.3914(3) 0.0347(9) Uani 1 4 d . . .
O6B O 0.2932(2) 0.3050(2) -0.1434(3) 0.0334(9) Uani 1 4 d . . .
C1B C 0.4383(3) 0.3223(3) -0.0439(4) 0.0321(13) Uiso 1 4 d . . .
C2B C 0.3709(3) 0.3395(3) 0.0149(4) 0.0316(13) Uiso 1 4 d . . .
H2B H 0.3257 0.3119 0.0064 0.054(3) Uiso 1 4 calc R . .
C3B C 0.3657(3) 0.3884(3) 0.0775(4) 0.0310(13) Uiso 1 4 d . . .
C4B C 0.2987(3) 0.3986(3) 0.1398(4) 0.0278(12) Uiso 1 4 d . . .
C5B C 0.3107(3) 0.4244(3) 0.2295(4) 0.0301(13) Uiso 1 4 d . . .
H5B H 0.3606 0.4394 0.2494 0.054(3) Uiso 1 4 calc R . .
C6B C 0.2473(3) 0.4270(3) 0.2868(4) 0.0302(13) Uiso 1 4 d . . .
C7B C 0.1750(3) 0.4062(3) 0.2601(4) 0.0328(13) Uiso 1 4 d . . .
C8B C 0.1610(4) 0.3820(3) 0.1722(4) 0.0388(14) Uiso 1 4 d . . .
H8B H 0.1104 0.3686 0.1528 0.054(3) Uiso 1 4 calc R . .
C9B C 0.2250(3) 0.3783(3) 0.1135(4) 0.0354(14) Uiso 1 4 d . . .
H9B H 0.2176 0.3610 0.0529 0.054(3) Uiso 1 4 calc R . .
C10B C 0.1658(3) 0.4458(3) 0.4046(4) 0.0385(14) Uiso 1 4 d . . .
H10C H 0.1466 0.4934 0.4157 0.067(3) Uiso 1 4 calc R . .
H10D H 0.1595 0.4187 0.4619 0.067(3) Uiso 1 4 calc R . .
C11B C 0.4306(3) 0.2901(3) -0.1345(4) 0.0285(12) Uiso 1 4 d . . .
C12B C 0.4987(3) 0.2682(3) -0.1805(4) 0.0346(13) Uiso 1 4 d . . .
C13B C 0.4973(4) 0.2352(3) -0.2659(4) 0.0342(13) Uiso 1 4 d . . .
H13B H 0.5442 0.2204 -0.2944 0.054(3) Uiso 1 4 calc R . .
C14B C 0.4261(3) 0.2246(3) -0.3081(4) 0.0327(13) Uiso 1 4 d . . .
C15B C 0.3566(3) 0.2462(3) -0.2678(4) 0.0315(13) Uiso 1 4 d . . .
H15B H 0.3084 0.2386 -0.2984 0.054(3) Uiso 1 4 calc R . .
C16B C 0.3579(3) 0.2787(3) -0.1829(4) 0.0294(13) Uiso 1 4 d . . .
C17B C 0.4887(4) 0.1775(3) -0.4408(4) 0.0393(15) Uiso 1 4 d . . .
H17C H 0.5213 0.1453 -0.4045 0.067(3) Uiso 1 4 calc R . .
H17D H 0.5188 0.2205 -0.4511 0.067(3) Uiso 1 4 calc R . .
C18B C 0.4678(3) 0.1449(3) -0.5326(4) 0.0348(14) Uiso 1 4 d . . .
C19B C 0.3935(4) 0.1207(3) -0.5520(4) 0.0404(15) Uiso 1 4 d . . .
H19B H 0.3532 0.1251 -0.5076 0.054(3) Uiso 1 4 calc R . .
C20B C 0.3782(4) 0.0902(4) -0.6358(5) 0.0511(17) Uiso 1 4 d . . .
H20B H 0.3274 0.0735 -0.6493 0.054(3) Uiso 1 4 calc R . .
C21B C 0.4366(4) 0.0842(4) -0.6995(5) 0.0561(18) Uiso 1 4 d . . .
H21B H 0.4256 0.0637 -0.7575 0.054(3) Uiso 1 4 calc R . .
C22B C 0.5088(4) 0.1066(3) -0.6820(5) 0.0492(17) Uiso 1 4 d . . .
H22B H 0.5482 0.1016 -0.7275 0.054(3) Uiso 1 4 calc R . .
C23B C 0.5272(4) 0.1377(3) -0.5968(4) 0.0415(15) Uiso 1 4 d . . .
H23B H 0.5785 0.1532 -0.5838 0.054(3) Uiso 1 4 calc R . .
C24B C 0.2202(3) 0.2958(3) -0.1914(4) 0.0336(14) Uiso 1 4 d . . .
H24C H 0.2064 0.2461 -0.1943 0.067(3) Uiso 1 4 calc R . .
H24D H 0.2241 0.3138 -0.2550 0.067(3) Uiso 1 4 calc R . .
C25B C 0.1594(3) 0.3354(3) -0.1379(4) 0.0297(13) Uiso 1 4 d . . .
C26B C 0.0982(3) 0.3012(3) -0.0963(4) 0.0366(14) Uiso 1 4 d . . .
H26B H 0.0939 0.2524 -0.1009 0.054(3) Uiso 1 4 calc R . .
C27B C 0.0430(4) 0.3387(3) -0.0479(4) 0.0447(16) Uiso 1 4 d . . .
H27B H 0.0005 0.3152 -0.0201 0.054(3) Uiso 1 4 calc R . .
C28B C 0.0486(4) 0.4087(3) -0.0395(4) 0.0427(15) Uiso 1 4 d . . .
H28B H 0.0103 0.4336 -0.0059 0.054(3) Uiso 1 4 calc R . .
C29B C 0.1103(3) 0.4434(3) -0.0800(4) 0.0392(14) Uiso 1 4 d . . .
H29B H 0.1151 0.4921 -0.0736 0.054(3) Uiso 1 4 calc R . .
C30B C 0.1651(3) 0.4060(3) -0.1305(4) 0.0325(13) Uiso 1 4 d . . .
H30B H 0.2068 0.4296 -0.1599 0.054(3) Uiso 1 4 calc R . .

loop_
_atom_site_aniso_label
_atom_site_aniso_U_11
_atom_site_aniso_U_22
_atom_site_aniso_U_33
_atom_site_aniso_U_23
_atom_site_aniso_U_13
_atom_site_aniso_U_12
Cl1A 0.0381(8) 0.0471(9) 0.0469(9) -0.0160(8) -0.0024(7) 0.0112(7)
O1A 0.039(2) 0.042(2) 0.035(2) -0.005(2) 0.0079(19) -0.010(2)
O2A 0.051(3) 0.091(4) 0.037(2) -0.022(3) -0.011(2) 0.020(3)
O3A 0.041(2) 0.055(3) 0.043(2) -0.010(2) -0.010(2) 0.006(2)
O4A 0.028(2) 0.063(3) 0.032(2) -0.008(2) -0.0007(19) -0.007(2)
O5A 0.027(2) 0.047(2) 0.035(2) -0.010(2) -0.0006(19) -0.0034(19)
O6A 0.026(2) 0.042(2) 0.028(2) -0.0068(18) 0.0007(17) -0.0056(18)
Cl1B 0.0436(9) 0.0462(9) 0.0417(8) -0.0127(8) 0.0084(7) -0.0140(7)
O1B 0.030(2) 0.056(3) 0.050(3) -0.021(2) -0.013(2) 0.006(2)
O2B 0.043(2) 0.051(3) 0.029(2) -0.008(2) 0.0029(19) -0.006(2)
O3B 0.041(2) 0.051(3) 0.042(2) -0.006(2) 0.010(2) -0.009(2)
O4B 0.025(2) 0.063(3) 0.041(2) -0.010(2) -0.0009(19) 0.006(2)
O5B 0.028(2) 0.046(2) 0.030(2) -0.009(2) 0.0031(18) 0.0092(18)
O6B 0.024(2) 0.045(2) 0.032(2) -0.0138(19) -0.0026(17) 0.0028(18)

loop_
_geom_bond_atom_site_label_1
_geom_bond_atom_site_label_2
_geom_bond_distance
_geom_bond_site_symmetry_2
_geom_bond_publ_flag
Cl1A C3A 1.751(6) . ?
O1A C1A 1.261(7) . ?
O2A C6A 1.399(7) . ?
O2A C10A 1.418(8) . ?
O3A C7A 1.374(7) . ?
O3A C10A 1.433(8) . ?
O4A C12A 1.334(6) . ?
O5A C14A 1.371(6) . ?
O5A C17A 1.421(7) . ?
O6A C16A 1.349(6) . ?
O6A C24A 1.449(7) . ?
C1A C11A 1.457(7) . ?
C1A C2A 1.471(8) . ?
C2A C3A 1.337(7) . ?
C3A C4A 1.469(8) . ?
C4A C9A 1.399(8) . ?
C4A C5A 1.405(8) . ?
C5A C6A 1.362(8) . ?
C6A C7A 1.353(8) . ?
C7A C8A 1.374(8) . ?
C8A C9A 1.399(8) . ?
C11A C12A 1.425(7) . ?
C11A C16A 1.443(7) . ?
C12A C13A 1.396(7) . ?
C13A C14A 1.375(8) . ?
C14A C15A 1.390(7) . ?
C15A C16A 1.379(7) . ?
C17A C18A 1.499(8) . ?
C18A C19A 1.374(8) . ?
C18A C23A 1.394(8) . ?
C19A C20A 1.397(9) . ?
C20A C21A 1.394(9) . ?
C21A C22A 1.354(9) . ?
C22A C23A 1.390(9) . ?
C24A C25A 1.498(8) . ?
C25A C26A 1.356(8) . ?
C25A C30A 1.413(8) . ?
C26A C27A 1.387(8) . ?
C27A C28A 1.377(9) . ?
C28A C29A 1.366(8) . ?
C29A C30A 1.381(8) . ?
Cl1B C3B 1.748(6) . ?
O1B C1B 1.249(7) . ?
O2B C6B 1.370(6) . ?
O2B C10B 1.431(7) . ?
O3B C7B 1.366(7) . ?
O3B C10B 1.441(7) . ?
O4B C12B 1.348(7) . ?
O5B C14B 1.361(6) . ?
O5B C17B 1.433(7) . ?
O6B C16B 1.349(6) . ?
O6B C24B 1.444(7) . ?
C1B C11B 1.462(7) . ?
C1B C2B 1.475(8) . ?
C2B C3B 1.316(8) . ?
C3B C4B 1.477(7) . ?
C4B C9B 1.378(8) . ?
C4B C5B 1.412(7) . ?
C5B C6B 1.371(7) . ?
C6B C7B 1.361(8) . ?
C7B C8B 1.381(8) . ?
C8B C9B 1.393(8) . ?
C11B C12B 1.413(8) . ?
C11B C16B 1.449(7) . ?
C12B C13B 1.395(8) . ?
C13B C14B 1.383(8) . ?
C14B C15B 1.395(8) . ?
C15B C16B 1.384(8) . ?
C17B C18B 1.519(8) . ?
C18B C19B 1.387(8) . ?
C18B C23B 1.389(8) . ?
C19B C20B 1.377(9) . ?
C20B C21B 1.370(9) . ?
C21B C22B 1.337(9) . ?
C22B C23B 1.412(9) . ?
C24B C25B 1.510(8) . ?
C25B C30B 1.374(7) . ?
C25B C26B 1.380(8) . ?
C26B C27B 1.384(8) . ?
C27B C28B 1.363(9) . ?
C28B C29B 1.385(8) . ?
C29B C30B 1.396(8) . ?

loop_
_cod_related_entry_id
_cod_related_entry_database
_cod_related_entry_code
1 ChemSpider 30653833
